data_4083061
loop_
_publ_author_name
'Machan, Charles W.'
'Sampson, Matthew D.'
'Chabolla, Steven A.'
'Dang, Tram'
'Kubiak, Clifford P.'

_publ_section_title
;
 Developing a Mechanistic Understanding of Molecular Electrocatalysts
 for CO2Reduction using Infrared Spectroelectrochemistry
;
_journal_issue 18
_journal_name_full Organometallics
_journal_page_first 4550
_journal_paper_doi 10.1021/om500044a
_journal_volume 33
_journal_year 2014
_chemical_formula_moiety 'C13 H8 Br Mn N2 O3'
_chemical_formula_sum 'C13 H8 Br Mn N2 O3'
_chemical_formula_weight 375.06
_chemical_name_common Mn(bpy)(CO)3Br
_chemical_name_systematic
;
 ? 
;
_space_group_crystal_system triclinic
_space_group_IT_number 2
_space_group_name_Hall '-P 1'
_space_group_name_H-M_alt 'P -1'
_symmetry_space_group_name_Hall '-P 1'
_symmetry_space_group_name_H-M 'P -1'
_atom_sites_solution_hydrogens geom
_atom_sites_solution_primary direct
_atom_sites_solution_secondary difmap
_audit_creation_date 2013-03-25
_audit_creation_method
;
  Olex2 1.1
  (compiled Nov  1 2011 20:42:30, GUI svn.r3906)
;
_cell_angle_alpha 85.763(3)
_cell_angle_beta 85.791(3)
_cell_angle_gamma 76.792(3)
_cell_formula_units_Z 4
_cell_length_a 10.9342(10)
_cell_length_b 11.0264(10)
_cell_length_c 11.5050(11)
_cell_measurement_reflns_used 9873
_cell_measurement_temperature 100(2)
_cell_measurement_theta_max 25.429
_cell_measurement_theta_min 2.538
_cell_volume 1344.4(2)
_computing_cell_refinement 'SAINT v8.34A (Bruker, 2013)'
_computing_data_collection 'APEX2 v2013.6-2 (Bruker, 2013)'
_computing_data_reduction 'SAINT v8.34A (Bruker, 2013)'
_computing_molecular_graphics
;
O. V. Dolomanov, L. J. Bourhis, R. J. Gildea, J. A. K. Howard and H. Puschmann,
OLEX2: a complete structure solution, refinement and analysis program.
J. Appl. Cryst. (2009). 42, 339-341.
;
_computing_publication_material
;
O. V. Dolomanov, L. J. Bourhis, R. J. Gildea, J. A. K. Howard and H. Puschmann,
OLEX2: a complete structure solution, refinement and analysis program.
J. Appl. Cryst. (2009). 42, 339-341.
;
_computing_structure_refinement
;
XL, G.M. Sheldrick, Acta Cryst.
(2008). A64, 112-122
;
_computing_structure_solution
;
olex2.solve (L.J. Bourhis, O.V. Dolomanov, R.J. Gildea, J.A.K. Howard,
H. Puschmann, in preparation, 2011)
;
_diffrn_ambient_temperature 100.0
_diffrn_measured_fraction_theta_full 0.979
_diffrn_measured_fraction_theta_max 0.978
_diffrn_measurement_device_type 'Bruker APEX II'
_diffrn_measurement_method '\w and \f scans'
_diffrn_radiation_monochromator graphite
_diffrn_radiation_type 'MO K\a'
_diffrn_radiation_wavelength 0.71073
_diffrn_reflns_av_R_equivalents 0.0225
_diffrn_reflns_av_unetI/netI 0.0180
_diffrn_reflns_limit_h_max 12
_diffrn_reflns_limit_h_min -13
_diffrn_reflns_limit_k_max 10
_diffrn_reflns_limit_k_min -13
_diffrn_reflns_limit_l_max 13
_diffrn_reflns_limit_l_min -13
_diffrn_reflns_number 23970
_diffrn_reflns_theta_full 25.00
_diffrn_reflns_theta_max 25.43
_diffrn_reflns_theta_min 1.78
_diffrn_source 'fine-focus sealed tube'
_diffrn_source_current 30.0
_diffrn_source_power 1.5
_diffrn_source_voltage 50.0
_exptl_absorpt_coefficient_mu 3.960
_exptl_absorpt_correction_T_max 0.7452
_exptl_absorpt_correction_T_min 0.5641
_exptl_absorpt_correction_type multi-scan
_exptl_absorpt_process_details
;
SADABS-2008/1 (Bruker,2008) was used for absorption correction.
R(int) was 0.0873 before and 0.0341 after correction.
The Ratio of minimum to maximum transmission is 0.7570.
The \l/2 correction factor is 0.0015.
;
_exptl_crystal_colour orange
_exptl_crystal_density_diffrn 1.853
_exptl_crystal_density_method 'not measured'
_exptl_crystal_description plate
_exptl_crystal_F_000 736
_exptl_crystal_size_max 0.20
_exptl_crystal_size_mid 0.10
_exptl_crystal_size_min 0.05
_refine_diff_density_max 0.501
_refine_diff_density_min -0.415
_refine_diff_density_rms 0.066
_refine_ls_extinction_method none
_refine_ls_goodness_of_fit_ref 1.054
_refine_ls_hydrogen_treatment constr
_refine_ls_matrix_type full
_refine_ls_number_parameters 361
_refine_ls_number_reflns 4863
_refine_ls_number_restraints 0
_refine_ls_restrained_S_all 1.054
_refine_ls_R_factor_all 0.0258
_refine_ls_R_factor_gt 0.0218
_refine_ls_shift/su_max 0.001
_refine_ls_shift/su_mean 0.000
_refine_ls_structure_factor_coef Fsqd
_refine_ls_weighting_details 'calc w=1/[\s^2^(Fo^2^)+(0.0202P)^2^+1.9674P] where P=(Fo^2^+2Fc^2^)/3'
_refine_ls_weighting_scheme calc
_refine_ls_wR_factor_gt 0.0521
_refine_ls_wR_factor_ref 0.0546
_reflns_number_gt 4476
_reflns_number_total 4863
_reflns_threshold_expression >2sigma(I)
_cod_data_source_file om500044a_si_001.cif
_cod_data_source_block 10A_MnBPYCO_3_Br
_cod_database_code 4083061

loop_
_space_group_symop_id
_space_group_symop_operation_xyz
1 'x, y, z'
2 '-x, -y, -z'

loop_
_atom_site_label
_atom_site_type_symbol
_atom_site_fract_x
_atom_site_fract_y
_atom_site_fract_z
_atom_site_U_iso_or_equiv
_atom_site_adp_type
_atom_site_occupancy
_atom_site_symmetry_multiplicity
_atom_site_calc_flag
_atom_site_refinement_flags
Br1 Br 0.64796(2) 0.83668(2) 0.381682(19) 0.01986(7) Uani 1 1 d .
Br2 Br 0.58557(2) 0.27683(2) -0.019098(18) 0.01581(6) Uani 1 1 d .
Mn1 Mn 0.84814(3) 0.78016(3) 0.48897(3) 0.01336(8) Uani 1 1 d .
Mn2 Mn 0.80170(3) 0.21511(3) 0.06260(3) 0.01324(8) Uani 1 1 d .
O1 O 1.08444(18) 0.71395(17) 0.60613(16) 0.0294(4) Uani 1 1 d .
O2 O 0.96007(16) 0.61633(17) 0.29824(14) 0.0251(4) Uani 1 1 d .
O3 O 0.93819(17) 0.99040(17) 0.36334(16) 0.0288(4) Uani 1 1 d .
O4 O 1.05306(16) 0.14799(17) 0.15788(15) 0.0259(4) Uani 1 1 d .
O5 O 0.7917(2) -0.05089(17) 0.06981(18) 0.0366(5) Uani 1 1 d .
O6 O 0.91374(18) 0.1845(2) -0.17808(16) 0.0358(5) Uani 1 1 d .
N1 N 0.75339(16) 0.88110(18) 0.62368(16) 0.0139(4) Uani 1 1 d .
N2 N 0.77444(17) 0.64771(18) 0.58522(16) 0.0145(4) Uani 1 1 d .
N3 N 0.79397(19) 0.40095(19) 0.06735(18) 0.0212(4) Uani 1 1 d .
N4 N 0.70869(17) 0.25120(19) 0.22057(16) 0.0170(4) Uani 1 1 d .
C1 C 0.9948(2) 0.7383(2) 0.5654(2) 0.0183(5) Uani 1 1 d .
C2 C 0.9169(2) 0.6804(2) 0.3717(2) 0.0179(5) Uani 1 1 d .
C3 C 0.9021(2) 0.9097(2) 0.4110(2) 0.0196(5) Uani 1 1 d .
C4 C 0.7458(2) 1.0027(2) 0.6368(2) 0.0179(5) Uani 1 1 d .
H4 H 0.7894 1.0475 0.5808 0.021 Uiso 1 1 calc R
C5 C 0.6768(2) 1.0652(2) 0.7288(2) 0.0221(5) Uani 1 1 d .
H5 H 0.6729 1.1514 0.7353 0.027 Uiso 1 1 calc R
C6 C 0.6139(2) 1.0006(2) 0.8109(2) 0.0232(5) Uani 1 1 d .
H6 H 0.5656 1.0419 0.8745 0.028 Uiso 1 1 calc R
C7 C 0.6218(2) 0.8757(2) 0.7997(2) 0.0200(5) Uani 1 1 d .
H7 H 0.5798 0.8295 0.8558 0.024 Uiso 1 1 calc R
C8 C 0.6923(2) 0.8178(2) 0.70504(19) 0.0149(5) Uani 1 1 d .
C9 C 0.7061(2) 0.6850(2) 0.68459(19) 0.0146(5) Uani 1 1 d .
C10 C 0.6550(2) 0.6028(2) 0.7597(2) 0.0184(5) Uani 1 1 d .
H10 H 0.6073 0.6312 0.8288 0.022 Uiso 1 1 calc R
C11 C 0.6742(2) 0.4792(2) 0.7332(2) 0.0212(5) Uani 1 1 d .
H11 H 0.6410 0.4212 0.7842 0.025 Uiso 1 1 calc R
C12 C 0.7426(2) 0.4417(2) 0.6310(2) 0.0202(5) Uani 1 1 d .
H12 H 0.7566 0.3576 0.6103 0.024 Uiso 1 1 calc R
C13 C 0.7901(2) 0.5281(2) 0.5597(2) 0.0192(5) Uani 1 1 d .
H13 H 0.8360 0.5018 0.4892 0.023 Uiso 1 1 calc R
C14 C 0.9545(2) 0.1739(2) 0.1223(2) 0.0183(5) Uani 1 1 d .
C15 C 0.7944(2) 0.0531(2) 0.0678(2) 0.0210(5) Uani 1 1 d .
C16 C 0.8712(2) 0.1980(2) -0.0845(2) 0.0224(5) Uani 1 1 d .
C17 C 0.8411(3) 0.4725(3) -0.0152(3) 0.0354(7) Uani 1 1 d .
H17 H 0.8868 0.4350 -0.0817 0.042 Uiso 1 1 calc R
C18 C 0.8244(3) 0.6018(3) -0.0058(4) 0.0548(11) Uani 1 1 d .
H18 H 0.8591 0.6506 -0.0652 0.066 Uiso 1 1 calc R
C19 C 0.7581(4) 0.6568(3) 0.0889(4) 0.0592(12) Uani 1 1 d .
H19 H 0.7458 0.7441 0.0961 0.071 Uiso 1 1 calc R
C20 C 0.7096(3) 0.5839(3) 0.1736(3) 0.0447(9) Uani 1 1 d .
H20 H 0.6624 0.6206 0.2398 0.054 Uiso 1 1 calc R
C21 C 0.7295(2) 0.4566(2) 0.1622(2) 0.0282(6) Uani 1 1 d .
C22 C 0.6837(2) 0.3716(2) 0.2493(2) 0.0234(6) Uani 1 1 d .
C23 C 0.6196(2) 0.4062(3) 0.3561(3) 0.0381(8) Uani 1 1 d .
H23 H 0.6043 0.4902 0.3772 0.046 Uiso 1 1 calc R
C24 C 0.5789(2) 0.3178(3) 0.4306(2) 0.0401(8) Uani 1 1 d .
H24 H 0.5346 0.3406 0.5027 0.048 Uiso 1 1 calc R
C25 C 0.6028(2) 0.1970(3) 0.3996(2) 0.0319(7) Uani 1 1 d .
H25 H 0.5747 0.1349 0.4494 0.038 Uiso 1 1 calc R
C26 C 0.6684(2) 0.1668(3) 0.2948(2) 0.0222(5) Uani 1 1 d .
H26 H 0.6859 0.0824 0.2742 0.027 Uiso 1 1 calc R

loop_
_atom_site_aniso_label
_atom_site_aniso_U_11
_atom_site_aniso_U_22
_atom_site_aniso_U_33
_atom_site_aniso_U_23
_atom_site_aniso_U_13
_atom_site_aniso_U_12
Br1 0.01468(12) 0.02751(14) 0.01575(12) -0.00194(9) -0.00106(8) -0.00110(9)
Br2 0.01603(11) 0.01905(13) 0.01342(11) -0.00237(9) 0.00053(8) -0.00617(9)
Mn1 0.01099(16) 0.01593(18) 0.01254(16) -0.00200(13) 0.00160(12) -0.00208(13)
Mn2 0.01437(17) 0.01160(18) 0.01387(17) -0.00113(13) 0.00150(13) -0.00374(13)
O1 0.0277(10) 0.0283(11) 0.0300(10) -0.0140(8) -0.0088(8) 0.0042(8)
O2 0.0214(9) 0.0329(10) 0.0202(9) -0.0110(8) 0.0041(7) -0.0033(8)
O3 0.0271(10) 0.0270(10) 0.0315(10) 0.0034(8) 0.0091(8) -0.0092(8)
O4 0.0184(9) 0.0304(10) 0.0271(9) 0.0033(8) -0.0010(7) -0.0031(8)
O5 0.0541(13) 0.0159(10) 0.0411(12) -0.0069(8) 0.0106(10) -0.0132(9)
O6 0.0355(11) 0.0529(13) 0.0197(10) -0.0048(9) 0.0121(8) -0.0151(10)
N1 0.0102(9) 0.0172(10) 0.0139(9) -0.0026(8) -0.0018(7) -0.0015(7)
N2 0.0118(9) 0.0172(10) 0.0143(9) -0.0022(8) -0.0018(7) -0.0022(8)
N3 0.0204(10) 0.0166(11) 0.0298(11) 0.0046(9) -0.0144(9) -0.0087(8)
N4 0.0141(9) 0.0204(11) 0.0153(9) -0.0057(8) -0.0039(7) 0.0013(8)
C1 0.0228(13) 0.0130(12) 0.0196(12) -0.0121(9) 0.0129(10) -0.0058(10)
C2 0.0111(10) 0.0252(13) 0.0171(11) 0.0016(10) -0.0011(9) -0.0044(10)
C3 0.0118(11) 0.0266(14) 0.0185(12) -0.0055(10) 0.0028(9) -0.0004(10)
C4 0.0160(11) 0.0190(12) 0.0190(11) -0.0016(9) -0.0025(9) -0.0040(9)
C5 0.0202(12) 0.0204(13) 0.0260(13) -0.0088(10) -0.0048(10) -0.0018(10)
C6 0.0193(12) 0.0294(14) 0.0205(12) -0.0109(11) 0.0012(10) -0.0026(10)
C7 0.0186(12) 0.0249(13) 0.0166(11) -0.0047(10) 0.0015(9) -0.0050(10)
C8 0.0114(10) 0.0204(12) 0.0131(10) -0.0018(9) -0.0035(8) -0.0031(9)
C9 0.0119(10) 0.0189(12) 0.0129(10) -0.0011(9) -0.0034(8) -0.0024(9)
C10 0.0154(11) 0.0253(13) 0.0147(11) -0.0009(10) -0.0022(9) -0.0045(10)
C11 0.0200(12) 0.0220(13) 0.0221(12) 0.0057(10) -0.0048(10) -0.0070(10)
C12 0.0207(12) 0.0152(12) 0.0253(13) -0.0015(10) -0.0055(10) -0.0037(10)
C13 0.0190(11) 0.0192(12) 0.0191(12) -0.0044(10) 0.0005(9) -0.0030(10)
C14 0.0210(13) 0.0148(12) 0.0182(12) -0.0006(9) 0.0065(10) -0.0048(10)
C15 0.0214(12) 0.0242(14) 0.0169(12) -0.0051(10) 0.0063(9) -0.0050(10)
C16 0.0194(12) 0.0254(14) 0.0234(13) 0.0012(10) 0.0004(10) -0.0086(10)
C17 0.0370(16) 0.0304(16) 0.0465(17) 0.0173(13) -0.0280(14) -0.0217(13)
C18 0.060(2) 0.0334(19) 0.084(3) 0.0373(19) -0.057(2) -0.0343(17)
C19 0.066(2) 0.0147(15) 0.104(3) -0.0032(19) -0.064(2) -0.0063(16)
C20 0.0431(18) 0.0167(15) 0.077(2) -0.0127(15) -0.0386(17) 0.0019(13)
C21 0.0228(13) 0.0187(13) 0.0441(16) -0.0100(12) -0.0219(12) 0.0019(10)
C22 0.0170(12) 0.0243(14) 0.0275(13) -0.0131(11) -0.0116(10) 0.0050(10)
C23 0.0190(13) 0.0484(19) 0.0439(17) -0.0339(15) -0.0131(12) 0.0119(13)
C24 0.0175(13) 0.077(2) 0.0218(14) -0.0198(15) -0.0020(11) 0.0037(14)
C25 0.0159(12) 0.061(2) 0.0152(12) -0.0008(12) -0.0028(10) 0.0001(12)
C26 0.0147(11) 0.0323(15) 0.0166(12) 0.0007(10) -0.0015(9) 0.0007(10)

loop_
_atom_type_symbol
_atom_type_description
_atom_type_scat_dispersion_real
_atom_type_scat_dispersion_imag
_atom_type_scat_source
C C 0.0033 0.0016 'International Tables Vol C Tables 4.2.6.8 and 6.1.1.4'
H H 0.0000 0.0000 'International Tables Vol C Tables 4.2.6.8 and 6.1.1.4'
Br Br -0.2901 2.4595 'International Tables Vol C Tables 4.2.6.8 and 6.1.1.4'
Mn Mn 0.3368 0.7283 'International Tables Vol C Tables 4.2.6.8 and 6.1.1.4'
N N 0.0061 0.0033 'International Tables Vol C Tables 4.2.6.8 and 6.1.1.4'
O O 0.0106 0.0060 'International Tables Vol C Tables 4.2.6.8 and 6.1.1.4'

loop_
_geom_angle_atom_site_label_1
_geom_angle_atom_site_label_2
_geom_angle_atom_site_label_3
_geom_angle
N1 Mn1 Br1 88.24(5)
N2 Mn1 Br1 87.98(5)
N2 Mn1 N1 78.80(7)
C1 Mn1 Br1 179.30(7)
C1 Mn1 N1 92.45(8)
C1 Mn1 N2 92.29(9)
C2 Mn1 Br1 87.77(7)
C2 Mn1 N1 173.04(9)
C2 Mn1 N2 95.37(9)
C2 Mn1 C1 91.56(10)
C2 Mn1 C3 89.96(10)
C3 Mn1 Br1 90.06(7)
C3 Mn1 N1 95.74(9)
C3 Mn1 N2 174.24(9)
C3 Mn1 C1 89.74(10)
N3 Mn2 Br2 86.89(5)
N3 Mn2 N4 79.18(8)
N4 Mn2 Br2 85.43(5)
C14 Mn2 Br2 178.89(8)
C14 Mn2 N3 92.19(9)
C14 Mn2 N4 93.80(9)
C14 Mn2 C15 90.74(11)
C14 Mn2 C16 91.40(10)
C15 Mn2 Br2 90.13(8)
C15 Mn2 N3 174.28(10)
C15 Mn2 N4 95.73(9)
C15 Mn2 C16 88.16(11)
C16 Mn2 Br2 89.32(8)
C16 Mn2 N3 96.68(10)
C16 Mn2 N4 173.46(10)
C4 N1 Mn1 125.97(15)
C4 N1 C8 118.17(19)
C8 N1 Mn1 115.85(15)
C9 N2 Mn1 116.18(15)
C13 N2 Mn1 125.77(15)
C13 N2 C9 118.0(2)
C17 N3 Mn2 126.3(2)
C17 N3 C21 118.1(2)
C21 N3 Mn2 115.47(17)
C22 N4 Mn2 115.81(17)
C26 N4 Mn2 125.37(16)
C26 N4 C22 118.8(2)
O1 C1 Mn1 176.9(2)
O2 C2 Mn1 179.2(2)
O3 C3 Mn1 178.5(2)
N1 C4 H4 118.7
N1 C4 C5 122.5(2)
C5 C4 H4 118.7
C4 C5 H5 120.4
C6 C5 C4 119.1(2)
C6 C5 H5 120.4
C5 C6 H6 120.4
C7 C6 C5 119.2(2)
C7 C6 H6 120.4
C6 C7 H7 120.4
C6 C7 C8 119.2(2)
C8 C7 H7 120.4
N1 C8 C7 121.8(2)
N1 C8 C9 114.68(19)
C7 C8 C9 123.5(2)
N2 C9 C8 114.45(19)
N2 C9 C10 121.8(2)
C10 C9 C8 123.8(2)
C9 C10 H10 120.3
C11 C10 C9 119.5(2)
C11 C10 H10 120.3
C10 C11 H11 120.7
C12 C11 C10 118.6(2)
C12 C11 H11 120.7
C11 C12 H12 120.5
C13 C12 C11 119.1(2)
C13 C12 H12 120.5
N2 C13 C12 123.0(2)
N2 C13 H13 118.5
C12 C13 H13 118.5
O4 C14 Mn2 178.4(2)
O5 C15 Mn2 178.8(2)
O6 C16 Mn2 178.2(2)
N3 C17 H17 119.2
N3 C17 C18 121.6(3)
C18 C17 H17 119.2
C17 C18 H18 120.1
C19 C18 C17 119.8(3)
C19 C18 H18 120.1
C18 C19 H19 120.6
C18 C19 C20 118.8(3)
C20 C19 H19 120.6
C19 C20 H20 120.1
C19 C20 C21 119.8(3)
C21 C20 H20 120.1
N3 C21 C20 121.9(3)
N3 C21 C22 114.7(2)
C20 C21 C22 123.4(3)
N4 C22 C21 114.7(2)
N4 C22 C23 120.2(3)
C23 C22 C21 125.1(3)
C22 C23 H23 120.1
C24 C23 C22 119.9(3)
C24 C23 H23 120.1
C23 C24 H24 120.3
C25 C24 C23 119.3(2)
C25 C24 H24 120.3
C24 C25 H25 120.6
C24 C25 C26 118.8(3)
C26 C25 H25 120.6
N4 C26 C25 123.0(3)
N4 C26 H26 118.5
C25 C26 H26 118.5

loop_
_geom_bond_atom_site_label_1
_geom_bond_atom_site_label_2
_geom_bond_distance
Br1 Mn1 2.5225(4)
Br2 Mn2 2.5354(4)
Mn1 N1 2.0510(18)
Mn1 N2 2.0437(19)
Mn1 C1 1.835(3)
Mn1 C2 1.813(2)
Mn1 C3 1.820(3)
Mn2 N3 2.036(2)
Mn2 N4 2.0362(19)
Mn2 C14 1.802(3)
Mn2 C15 1.803(3)
Mn2 C16 1.808(2)
O1 C1 1.086(3)
O2 C2 1.146(3)
O3 C3 1.142(3)
O4 C14 1.147(3)
O5 C15 1.152(3)
O6 C16 1.147(3)
N1 C4 1.343(3)
N1 C8 1.355(3)
N2 C9 1.356(3)
N2 C13 1.342(3)
N3 C17 1.339(4)
N3 C21 1.361(3)
N4 C22 1.354(3)
N4 C26 1.343(3)
C4 H4 0.9500
C4 C5 1.386(3)
C5 H5 0.9500
C5 C6 1.379(4)
C6 H6 0.9500
C6 C7 1.375(4)
C7 H7 0.9500
C7 C8 1.393(3)
C8 C9 1.472(3)
C9 C10 1.388(3)
C10 H10 0.9500
C10 C11 1.385(4)
C11 H11 0.9500
C11 C12 1.383(3)
C12 H12 0.9500
C12 C13 1.378(3)
C13 H13 0.9500
C17 H17 0.9500
C17 C18 1.406(5)
C18 H18 0.9500
C18 C19 1.365(6)
C19 H19 0.9500
C19 C20 1.371(6)
C20 H20 0.9500
C20 C21 1.385(4)
C21 C22 1.461(4)
C22 C23 1.403(4)
C23 H23 0.9500
C23 C24 1.379(5)
C24 H24 0.9500
C24 C25 1.366(5)
C25 H25 0.9500
C25 C26 1.380(3)
C26 H26 0.9500
